data_7008070
loop_
_publ_author_name
'Wang, Yong-Tao'
'Tong, Ming-Liang'
'Fan, Hai-Hua'
'Wang, He-Zhou'
'Chen, Xiao-Ming'

_publ_section_title
;
 Homochiral crystallization of helical coordination chains bridged by
 achiral ligands: can it be controlled by the ligand structure?
;
_journal_issue 3
_journal_name_full 'Dalton transactions (Cambridge, England : 2003)'
_journal_page_first 424
_journal_page_last 426
_journal_paper_doi 10.1039/b416412a
_journal_year 2005
_chemical_formula_sum 'C18 H24 Cd I2 N6 O4'
_chemical_formula_weight 754.63
_chemical_name_systematic
;
?
;
_space_group_IT_number 19
_symmetry_cell_setting orthorhombic
_symmetry_space_group_name_Hall 'P 2ac 2ab'
_symmetry_space_group_name_H-M 'P 21 21 21'
_atom_sites_solution_hydrogens geom
_atom_sites_solution_primary direct
_atom_sites_solution_secondary difmap
_audit_creation_method SHELXL-97
_cell_angle_alpha 90.00
_cell_angle_beta 90.00
_cell_angle_gamma 90.00
_cell_formula_units_Z 4
_cell_length_a 8.2949(9)
_cell_length_b 14.7244(17)
_cell_length_c 21.236(2)
_cell_measurement_temperature 293(2)
_cell_volume 2593.7(5)
_computing_cell_refinement 'Bruker SMART'
_computing_data_collection 'Bruker SMART'
_computing_data_reduction 'Bruker SHELXTL'
_computing_molecular_graphics 'Bruker SHELXTL'
_computing_publication_material 'Bruker SHELXTL'
_computing_structure_refinement 'SHELXL-97 (Sheldrick, 1997)'
_computing_structure_solution 'SHELXS-97 (Sheldrick, 1990)'
_diffrn_ambient_temperature 293(2)
_diffrn_measured_fraction_theta_full 0.955
_diffrn_measured_fraction_theta_max 0.955
_diffrn_measurement_device_type 'CCD area detector'
_diffrn_measurement_method 'phi and omega scans'
_diffrn_radiation_monochromator graphite
_diffrn_radiation_source 'fine-focus sealed tube'
_diffrn_radiation_type MoK\a
_diffrn_radiation_wavelength 0.71073
_diffrn_reflns_av_R_equivalents 0.0450
_diffrn_reflns_av_sigmaI/netI 0.0641
_diffrn_reflns_limit_h_max 11
_diffrn_reflns_limit_h_min -11
_diffrn_reflns_limit_k_max 18
_diffrn_reflns_limit_k_min -19
_diffrn_reflns_limit_l_max 27
_diffrn_reflns_limit_l_min -15
_diffrn_reflns_number 15753
_diffrn_reflns_theta_full 28.28
_diffrn_reflns_theta_max 28.28
_diffrn_reflns_theta_min 1.68
_exptl_absorpt_coefficient_mu 3.255
_exptl_absorpt_correction_T_max 0.8286
_exptl_absorpt_correction_T_min 0.6658
_exptl_absorpt_correction_type multi-scan
_exptl_absorpt_process_details 'SADABS (Sheldrick, 1996)'
_exptl_crystal_colour pale-yellow
_exptl_crystal_density_diffrn 1.932
_exptl_crystal_density_meas 0
_exptl_crystal_density_method 'not measured'
_exptl_crystal_description plate
_exptl_crystal_F_000 1440
_exptl_crystal_size_max 0.14
_exptl_crystal_size_mid 0.07
_exptl_crystal_size_min 0.06
_refine_diff_density_max 1.159
_refine_diff_density_min -0.479
_refine_diff_density_rms 0.155
_refine_ls_abs_structure_details 'Flack H D (1983), Acta Cryst. A39, 876-881'
_refine_ls_abs_structure_Flack 0.02(3)
_refine_ls_extinction_method none
_refine_ls_goodness_of_fit_ref 1.023
_refine_ls_hydrogen_treatment mixed
_refine_ls_matrix_type full
_refine_ls_number_parameters 280
_refine_ls_number_reflns 5995
_refine_ls_number_restraints 0
_refine_ls_restrained_S_all 1.023
_refine_ls_R_factor_all 0.0530
_refine_ls_R_factor_gt 0.0453
_refine_ls_shift/su_max 0.001
_refine_ls_shift/su_mean 0.000
_refine_ls_structure_factor_coef Fsqd
_refine_ls_weighting_details 'calc w=1/[\s^2^(Fo^2^)+(0.0425P)^2^+0.0000P] where P=(Fo^2^+2Fc^2^)/3'
_refine_ls_weighting_scheme calc
_refine_ls_wR_factor_gt 0.0946
_refine_ls_wR_factor_ref 0.0983
_reflns_number_gt 5294
_reflns_number_total 5995
_reflns_threshold_expression >2sigma(I)
_cod_data_source_file b416412a.txt
_cod_data_source_block compound_3
_cod_original_cell_volume 2593.8(5)
_cod_original_sg_symbol_H-M P2(1)2(1)2(1)
_cod_database_code 7008070

loop_
_symmetry_equiv_pos_as_xyz
'x, y, z'
'-x+1/2, -y, z+1/2'
'-x, y+1/2, -z+1/2'
'x+1/2, -y+1/2, -z'

loop_
_atom_site_label
_atom_site_type_symbol
_atom_site_fract_x
_atom_site_fract_y
_atom_site_fract_z
_atom_site_U_iso_or_equiv
_atom_site_adp_type
_atom_site_occupancy
_atom_site_symmetry_multiplicity
_atom_site_calc_flag
_atom_site_refinement_flags
_atom_site_disorder_assembly
_atom_site_disorder_group
Cd1 Cd -0.51908(5) -1.07063(3) -0.20036(2) 0.03143(12) Uani 1 1 d . . .
I1 I -0.32408(5) -0.93918(3) -0.14425(2) 0.04007(13) Uani 1 1 d . . .
I2 I -0.39586(6) -1.11140(3) -0.32386(2) 0.04409(13) Uani 1 1 d . . .
N1 N -0.3892(6) -1.2066(3) -0.1595(2) 0.0263(11) Uani 1 1 d . . .
N2 N -0.6937(6) -1.2055(3) -0.2136(3) 0.0317(12) Uani 1 1 d . . .
N3 N -0.8447(6) -1.2295(3) -0.2362(3) 0.0360(13) Uani 1 1 d . . .
N4 N -1.2607(6) -1.4777(3) -0.2714(3) 0.0311(12) Uani 1 1 d . . .
N5 N -0.6198(10) -0.8157(5) 0.0286(4) 0.065(2) Uani 1 1 d . . .
N6 N -0.6813(7) -0.3885(4) -0.0193(3) 0.0429(14) Uani 1 1 d . . .
O1 O -0.7275(5) -1.3516(3) -0.1964(2) 0.0292(10) Uani 1 1 d . . .
O1W O -0.6673(7) -1.0842(3) -0.1003(3) 0.0597(16) Uani 1 1 d . . .
H1WA H -0.7254 -1.1307 -0.0933 0.072 Uiso 1 1 d R . .
H1WB H -0.6604 -1.0425 -0.0728 0.072 Uiso 1 1 d R . .
O2 O -0.6802(9) -0.9600(5) 0.0001(4) 0.083(2) Uani 1 1 d . . .
O3 O -0.7791(7) -0.2547(4) -0.0562(3) 0.0538(15) Uani 1 1 d . . .
C1 C -0.2424(8) -1.2081(5) -0.1350(4) 0.0387(16) Uani 1 1 d . . .
H1A H -0.1839 -1.1542 -0.1344 0.046 Uiso 1 1 calc R . .
C2 C -0.1713(9) -1.2851(5) -0.1103(3) 0.0413(16) Uani 1 1 d . . .
H2A H -0.0689 -1.2828 -0.0925 0.050 Uiso 1 1 calc R . .
C3 C -0.2565(8) -1.3655(5) -0.1129(4) 0.0385(16) Uani 1 1 d . . .
H3A H -0.2123 -1.4186 -0.0967 0.046 Uiso 1 1 calc R . .
C4 C -0.4083(8) -1.3661(4) -0.1398(3) 0.0318(14) Uani 1 1 d . . .
H4A H -0.4682 -1.4194 -0.1423 0.038 Uiso 1 1 calc R . .
C5 C -0.4680(7) -1.2852(4) -0.1628(3) 0.0253(13) Uani 1 1 d . . .
C6 C -0.6284(7) -1.2784(4) -0.1910(3) 0.0252(13) Uani 1 1 d . . .
C7 C -0.8602(7) -1.3152(4) -0.2256(3) 0.0265(13) Uani 1 1 d . . .
C8 C -0.9953(7) -1.3727(4) -0.2409(3) 0.0274(13) Uani 1 1 d . . .
C9 C -1.0005(8) -1.4633(4) -0.2253(3) 0.0341(15) Uani 1 1 d . . .
H9A H -0.9149 -1.4904 -0.2041 0.041 Uiso 1 1 calc R . .
C10 C -1.1345(8) -1.5131(4) -0.2416(3) 0.0376(16) Uani 1 1 d . . .
H10A H -1.1369 -1.5745 -0.2313 0.045 Uiso 1 1 calc R . .
C11 C -1.2558(8) -1.3902(5) -0.2869(3) 0.0346(15) Uani 1 1 d . . .
H11A H -1.3430 -1.3653 -0.3084 0.041 Uiso 1 1 calc R . .
C12 C -1.1274(8) -1.3352(4) -0.2726(3) 0.0333(15) Uani 1 1 d . . .
H12A H -1.1282 -1.2741 -0.2837 0.040 Uiso 1 1 calc R . .
C13 C -0.580(2) -0.7225(8) 0.0108(8) 0.148(7) Uani 1 1 d . . .
H13A H -0.5660 -0.7191 -0.0340 0.222 Uiso 1 1 calc R . .
H13B H -0.4816 -0.7045 0.0312 0.222 Uiso 1 1 calc R . .
H13C H -0.6654 -0.6826 0.0234 0.222 Uiso 1 1 calc R . .
C14 C -0.643(2) -0.8323(9) 0.0934(5) 0.115(5) Uani 1 1 d . . .
H14A H -0.6691 -0.8951 0.0997 0.173 Uiso 1 1 calc R . .
H14B H -0.7297 -0.7951 0.1086 0.173 Uiso 1 1 calc R . .
H14C H -0.5460 -0.8178 0.1159 0.173 Uiso 1 1 calc R . .
C15 C -0.6430(12) -0.8823(7) -0.0118(5) 0.069(3) Uani 1 1 d . . .
H16A H -0.6293 -0.8681 -0.0542 0.083 Uiso 1 1 calc R . .
C16 C -0.5457(9) -0.4367(7) 0.0064(4) 0.065(3) Uani 1 1 d . . .
H17A H -0.4584 -0.3950 0.0134 0.097 Uiso 1 1 calc R . .
H17B H -0.5121 -0.4829 -0.0226 0.097 Uiso 1 1 calc R . .
H17C H -0.5760 -0.4642 0.0456 0.097 Uiso 1 1 calc R . .
C17 C -0.8290(10) -0.4392(6) -0.0332(5) 0.064(2) Uani 1 1 d . . .
H18A H -0.9091 -0.3985 -0.0496 0.097 Uiso 1 1 calc R . .
H18B H -0.8685 -0.4668 0.0047 0.097 Uiso 1 1 calc R . .
H18C H -0.8063 -0.4855 -0.0638 0.097 Uiso 1 1 calc R . .
C18 C -0.6739(10) -0.3001(5) -0.0327(3) 0.0435(18) Uani 1 1 d . . .
H20A H -0.5781 -0.2704 -0.0229 0.052 Uiso 1 1 calc R . .

loop_
_atom_site_aniso_label
_atom_site_aniso_U_11
_atom_site_aniso_U_22
_atom_site_aniso_U_33
_atom_site_aniso_U_23
_atom_site_aniso_U_13
_atom_site_aniso_U_12
Cd1 0.0270(2) 0.02259(19) 0.0447(3) 0.0029(2) -0.0055(2) -0.00067(18)
I1 0.0388(2) 0.0388(2) 0.0426(3) -0.0012(2) -0.0041(2) -0.0109(2)
I2 0.0515(3) 0.0370(2) 0.0438(3) -0.0013(2) 0.0019(2) 0.0017(2)
N1 0.024(2) 0.023(2) 0.032(3) -0.002(2) -0.005(2) -0.002(2)
N2 0.024(2) 0.021(2) 0.050(4) -0.002(2) -0.005(3) -0.008(2)
N3 0.029(3) 0.024(2) 0.055(4) 0.003(3) -0.010(3) -0.002(2)
N4 0.031(3) 0.024(3) 0.039(3) -0.004(2) -0.006(3) -0.011(2)
N5 0.086(5) 0.049(4) 0.061(5) -0.008(4) 0.011(4) -0.005(4)
N6 0.036(3) 0.054(3) 0.038(3) 0.002(3) 0.006(3) -0.002(3)
O1 0.028(2) 0.0214(19) 0.038(3) -0.002(2) -0.0059(19) -0.0022(16)
O1W 0.084(4) 0.038(3) 0.057(4) -0.012(3) 0.032(3) -0.018(3)
O2 0.094(5) 0.065(4) 0.090(5) -0.026(4) 0.029(4) -0.017(4)
O3 0.054(3) 0.045(3) 0.062(4) 0.007(3) 0.006(3) 0.005(3)
C1 0.036(4) 0.036(4) 0.044(4) -0.009(3) -0.004(3) -0.002(3)
C2 0.036(4) 0.049(4) 0.039(4) -0.006(4) -0.005(3) 0.006(3)
C3 0.039(4) 0.035(4) 0.042(4) 0.001(3) -0.006(3) 0.007(3)
C4 0.033(3) 0.023(3) 0.040(4) 0.002(3) 0.002(3) 0.004(3)
C5 0.026(3) 0.023(3) 0.027(3) -0.007(2) 0.003(2) -0.004(2)
C6 0.027(3) 0.018(2) 0.030(3) -0.002(2) 0.000(3) -0.007(2)
C7 0.020(3) 0.023(3) 0.037(3) -0.002(3) -0.005(3) 0.000(2)
C8 0.024(3) 0.024(3) 0.035(4) -0.001(3) 0.002(3) -0.005(2)
C9 0.032(3) 0.023(3) 0.047(4) -0.001(3) -0.011(3) 0.003(3)
C10 0.044(4) 0.021(3) 0.048(4) -0.003(3) -0.007(3) -0.001(3)
C11 0.031(3) 0.031(3) 0.041(4) 0.002(3) -0.006(3) -0.005(3)
C12 0.036(4) 0.026(3) 0.038(4) 0.006(3) -0.006(3) -0.004(3)
C13 0.211(18) 0.083(9) 0.149(14) -0.005(10) 0.074(14) -0.030(11)
C14 0.196(16) 0.085(8) 0.065(8) -0.013(7) 0.004(10) -0.021(9)
C15 0.077(7) 0.076(7) 0.053(6) -0.010(5) 0.023(5) 0.017(6)
C16 0.049(4) 0.079(6) 0.068(6) 0.030(6) 0.005(4) 0.018(5)
C17 0.063(5) 0.051(5) 0.080(7) 0.020(5) 0.008(5) -0.004(5)
C18 0.046(4) 0.046(4) 0.038(4) -0.014(4) 0.012(4) -0.015(4)

loop_
_atom_type_symbol
_atom_type_description
_atom_type_scat_dispersion_real
_atom_type_scat_dispersion_imag
_atom_type_scat_source
C C 0.0033 0.0016 'International Tables Vol C Tables 4.2.6.8 and 6.1.1.4'
H H 0.0000 0.0000 'International Tables Vol C Tables 4.2.6.8 and 6.1.1.4'
N N 0.0061 0.0033 'International Tables Vol C Tables 4.2.6.8 and 6.1.1.4'
O O 0.0106 0.0060 'International Tables Vol C Tables 4.2.6.8 and 6.1.1.4'
Cd Cd -0.8075 1.2024 'International Tables Vol C Tables 4.2.6.8 and 6.1.1.4'
I I -0.4742 1.8119 'International Tables Vol C Tables 4.2.6.8 and 6.1.1.4'

loop_
_geom_angle_atom_site_label_1
_geom_angle_atom_site_label_2
_geom_angle_atom_site_label_3
_geom_angle
_geom_angle_site_symmetry_1
_geom_angle_site_symmetry_3
_geom_angle_publ_flag
N4 Cd1 N1 155.54(18) 3_354 . ?
N4 Cd1 O1W 83.1(2) 3_354 . ?
N1 Cd1 O1W 81.15(18) . . ?
N4 Cd1 N2 89.03(18) 3_354 . ?
N1 Cd1 N2 68.87(17) . . ?
O1W Cd1 N2 74.96(18) . . ?
N4 Cd1 I1 98.93(13) 3_354 . ?
N1 Cd1 I1 99.30(11) . . ?
O1W Cd1 I1 88.70(13) . . ?
N2 Cd1 I1 160.89(14) . . ?
N4 Cd1 I2 99.46(14) 3_354 . ?
N1 Cd1 I2 89.79(12) . . ?
O1W Cd1 I2 161.16(12) . . ?
N2 Cd1 I2 86.39(14) . . ?
I1 Cd1 I2 109.15(2) . . ?
C1 N1 C5 117.3(5) . . ?
C1 N1 Cd1 124.1(4) . . ?
C5 N1 Cd1 118.6(4) . . ?
C6 N2 N3 107.1(5) . . ?
C6 N2 Cd1 112.3(4) . . ?
N3 N2 Cd1 140.6(4) . . ?
C7 N3 N2 106.2(5) . . ?
C10 N4 C11 118.3(6) . . ?
C10 N4 Cd1 120.2(4) . 3_344 ?
C11 N4 Cd1 121.5(5) . 3_344 ?
C15 N5 C14 119.2(9) . . ?
C15 N5 C13 124.2(10) . . ?
C14 N5 C13 116.5(10) . . ?
C18 N6 C16 121.8(7) . . ?
C18 N6 C17 119.6(7) . . ?
C16 N6 C17 118.6(7) . . ?
C6 O1 C7 102.3(4) . . ?
N1 C1 C2 123.7(6) . . ?
C3 C2 C1 118.0(7) . . ?
C2 C3 C4 119.3(6) . . ?
C5 C4 C3 117.9(6) . . ?
N1 C5 C4 123.7(6) . . ?
N1 C5 C6 114.2(5) . . ?
C4 C5 C6 122.1(5) . . ?
N2 C6 O1 111.9(5) . . ?
N2 C6 C5 126.1(5) . . ?
O1 C6 C5 122.0(5) . . ?
N3 C7 O1 112.4(5) . . ?
N3 C7 C8 127.8(6) . . ?
O1 C7 C8 119.8(5) . . ?
C9 C8 C12 118.3(6) . . ?
C9 C8 C7 122.6(6) . . ?
C12 C8 C7 119.1(5) . . ?
C8 C9 C10 118.8(6) . . ?
N4 C10 C9 123.1(6) . . ?
N4 C11 C12 122.6(6) . . ?
C11 C12 C8 118.8(6) . . ?
O2 C15 N5 127.1(10) . . ?
O3 C18 N6 126.5(7) . . ?

loop_
_geom_bond_atom_site_label_1
_geom_bond_atom_site_label_2
_geom_bond_distance
_geom_bond_site_symmetry_2
_geom_bond_publ_flag
Cd1 N4 2.360(5) 3_354 ?
Cd1 N1 2.434(5) . ?
Cd1 O1W 2.463(5) . ?
Cd1 N2 2.474(5) . ?
Cd1 I1 2.7897(7) . ?
Cd1 I2 2.8781(8) . ?
N1 C1 1.324(8) . ?
N1 C5 1.331(7) . ?
N2 C6 1.295(7) . ?
N2 N3 1.387(7) . ?
N3 C7 1.288(8) . ?
N4 C10 1.330(8) . ?
N4 C11 1.331(8) . ?
N4 Cd1 2.360(5) 3_344 ?
N5 C15 1.318(12) . ?
N5 C14 1.409(13) . ?
N5 C13 1.462(13) . ?
N6 C18 1.333(9) . ?
N6 C16 1.438(9) . ?
N6 C17 1.465(10) . ?
O1 C6 1.360(6) . ?
O1 C7 1.372(7) . ?
O2 C15 1.211(11) . ?
O3 C18 1.207(9) . ?
C1 C2 1.382(10) . ?
C2 C3 1.379(10) . ?
C3 C4 1.383(10) . ?
C4 C5 1.380(8) . ?
C5 C6 1.462(8) . ?
C7 C8 1.441(8) . ?
C8 C9 1.375(8) . ?
C8 C12 1.399(9) . ?
C9 C10 1.377(9) . ?
C11 C12 1.372(9) . ?
